data_4106954
loop_
_publ_author_name
'Michael J. Bojdys'
'Michael E. Briggs'
'James T. A. Jones'
'Dave J. Adams'
'Samantha Y. Chong'
'Marc Schmidtmann'
'Andrew I. Cooper'

_publ_section_title
;
 Supramolecular Engineering of Intrinsic and Extrinsic Porosity in
 Covalent Organic Cages
;
_journal_name_full 'Journal of the American Chemical Society'
_journal_page_first 16566
_journal_page_last 16571
_journal_paper_doi 10.1021/ja2056374
_journal_volume 133
_journal_year 2011
_chemical_absolute_configuration ad
_chemical_formula_sum 'C124.5 H89.5 Cl13.5 F12 N12 O0.5'
_chemical_formula_weight 2468.16
_chemical_name_systematic
; 
 ? 
;
_space_group_IT_number 146
_symmetry_cell_setting trigonal
_symmetry_space_group_name_Hall 'R 3'
_symmetry_space_group_name_H-M 'R 3 :H'
_atom_sites_solution_hydrogens difmap
_atom_sites_solution_primary direct
_atom_sites_solution_secondary difmap
_audit_creation_method SHELXL-97
_cell_angle_alpha 90.00
_cell_angle_beta 90.00
_cell_angle_gamma 120.00
_cell_formula_units_Z 6
_cell_length_a 30.587(2)
_cell_length_b 30.587(2)
_cell_length_c 21.553(2)
_cell_measurement_reflns_used 7609
_cell_measurement_temperature 100(2)
_cell_measurement_theta_max 20.50
_cell_measurement_theta_min 2.24
_cell_volume 17463(2)
_computing_cell_refinement 'Bruker AXS SAINT V7.68A'
_computing_data_collection
;
CrystalClear-SM Expert 2.0 r6 (Rigaku, 2010)
;
_computing_data_reduction 'Bruker AXS SAINT V7.68A'
_computing_structure_refinement 'SHELXL (Sheldrick, 2008)'
_computing_structure_solution 'SHELXD (Sheldrick, 2008)'
_diffrn_ambient_temperature 100(2)
_diffrn_detector CCD
_diffrn_detector_area_resol_mean 28.5714
_diffrn_measured_fraction_theta_full 0.998
_diffrn_measured_fraction_theta_max 0.998
_diffrn_measurement_device
;
AFC12 (Right): Kappa 3 circle
;
_diffrn_measurement_device_type
;
Rigaku Saturn724+ (2x2 bin mode)
;
_diffrn_measurement_method 'profile data from \w-scans'
_diffrn_radiation_monochromator Confocal
_diffrn_radiation_type 'Mo K\a'
_diffrn_radiation_wavelength 0.71073
_diffrn_reflns_av_R_equivalents 0.0794
_diffrn_reflns_av_sigmaI/netI 0.0819
_diffrn_reflns_limit_h_max 33
_diffrn_reflns_limit_h_min -30
_diffrn_reflns_limit_k_max 33
_diffrn_reflns_limit_k_min -32
_diffrn_reflns_limit_l_max 23
_diffrn_reflns_limit_l_min -23
_diffrn_reflns_number 45224
_diffrn_reflns_theta_full 23.25
_diffrn_reflns_theta_max 23.25
_diffrn_reflns_theta_min 2.04
_diffrn_source 'Rotating Anode'
_diffrn_source_current 24.0
_diffrn_source_power 1.2
_diffrn_source_voltage 50.0
_exptl_absorpt_coefficient_mu 0.395
_exptl_absorpt_correction_T_max 1.0000
_exptl_absorpt_correction_T_min 0.6543
_exptl_absorpt_correction_type multi-scan
_exptl_absorpt_process_details 'SADABS 2008/1 (Sheldrick, 2008)'
_exptl_crystal_colour colorless
_exptl_crystal_density_diffrn 1.408
_exptl_crystal_description plate
_exptl_crystal_F_000 7572
_exptl_crystal_size_max 0.12
_exptl_crystal_size_mid 0.10
_exptl_crystal_size_min 0.03
_refine_diff_density_max 0.934
_refine_diff_density_min -0.620
_refine_diff_density_rms 0.102
_refine_ls_abs_structure_details 'Flack H D (1983), Acta Cryst. A39, 876-881'
_refine_ls_abs_structure_Flack 0.04(10)
_refine_ls_extinction_method none
_refine_ls_goodness_of_fit_ref 1.249
_refine_ls_hydrogen_treatment constr
_refine_ls_matrix_type full
_refine_ls_number_parameters 980
_refine_ls_number_reflns 11108
_refine_ls_number_restraints 1
_refine_ls_restrained_S_all 1.249
_refine_ls_R_factor_all 0.1229
_refine_ls_R_factor_gt 0.0828
_refine_ls_shift/su_max 0.000
_refine_ls_shift/su_mean 0.000
_refine_ls_structure_factor_coef Fsqd
_refine_ls_weighting_details 'calc w=1/[\s^2^(Fo^2^)+(0.1000P)^2^+40.0000P] where P=(Fo^2^+2Fc^2^)/3'
_refine_ls_weighting_scheme calc
_refine_ls_wR_factor_gt 0.2118
_refine_ls_wR_factor_ref 0.2298
_reflns_number_gt 7689
_reflns_number_total 11108
_reflns_threshold_expression >2sigma(I)
_cod_data_source_file ja2056374_si_005.cif
_cod_data_source_block marf
_cod_original_cell_volume 17462(2)
_cod_original_sg_symbol_H-M 'R 3'
_cod_original_formula_sum 'C124.50 H89.50 Cl13.50 F12 N12 O0.50'
_cod_database_code 4106954

loop_
_symmetry_equiv_pos_as_xyz
'x, y, z'
'-y, x-y, z'
'-x+y, -x, z'
'x+2/3, y+1/3, z+1/3'
'-y+2/3, x-y+1/3, z+1/3'
'-x+y+2/3, -x+1/3, z+1/3'
'x+1/3, y+2/3, z+2/3'
'-y+1/3, x-y+2/3, z+2/3'
'-x+y+1/3, -x+2/3, z+2/3'

loop_
_atom_site_label
_atom_site_type_symbol
_atom_site_fract_x
_atom_site_fract_y
_atom_site_fract_z
_atom_site_U_iso_or_equiv
_atom_site_adp_type
_atom_site_occupancy
_atom_site_symmetry_multiplicity
_atom_site_calc_flag
_atom_site_refinement_flags
_atom_site_disorder_assembly
_atom_site_disorder_group
N1 N 0.5428(2) 0.2165(2) 0.7717(3) 0.0315(15) Uani 1 1 d . . .
N2 N 0.4715(2) 0.1620(2) 0.6765(3) 0.0308(15) Uani 1 1 d . . .
N3 N 0.6018(3) 0.1529(3) 0.4485(3) 0.0357(16) Uani 1 1 d . . .
N4 N 0.7091(3) 0.2041(3) 0.4315(3) 0.0367(17) Uani 1 1 d . . .
N5 N 0.5535(3) 0.3430(3) -0.1168(3) 0.0457(19) Uani 1 1 d . . .
N6 N 0.4958(3) 0.3485(3) -0.0149(3) 0.0397(17) Uani 1 1 d . . .
N7 N 0.4899(3) 0.2217(3) 0.2280(3) 0.0385(17) Uani 1 1 d . . .
N8 N 0.5361(3) 0.1572(3) 0.2238(3) 0.0438(18) Uani 1 1 d . . .
F1 F 0.4863(3) 0.1358(4) 1.0370(3) 0.119(3) Uani 1 1 d . . .
F2 F 0.25851(19) 0.0138(2) 0.7893(3) 0.0718(18) Uani 1 1 d . . .
F3 F 0.4990(2) -0.0651(2) 0.3400(3) 0.088(2) Uani 1 1 d . . .
F4 F 0.7888(3) 0.1027(3) 0.2514(4) 0.105(3) Uani 1 1 d . . .
F5 F 0.4646(3) 0.3323(3) -0.3778(3) 0.086(2) Uani 1 1 d . . .
F6 F 0.3249(3) 0.3845(3) -0.1205(4) 0.111(3) Uani 1 1 d . . .
F7 F 0.2901(2) 0.1160(3) 0.3837(4) 0.100(3) Uani 1 1 d . . .
F8 F 0.4074(2) -0.0394(2) 0.3798(3) 0.0796(19) Uani 1 1 d . . .
C1 C 0.6499(3) 0.2820(3) 0.7507(3) 0.0318(19) Uani 1 1 d . . .
H1 H 0.6382 0.2468 0.7497 0.038 Uiso 1 1 calc R . .
C2 C 0.6147(3) 0.2989(3) 0.7515(3) 0.0310(19) Uani 1 1 d . . .
C3 C 0.5601(3) 0.2633(3) 0.7598(3) 0.0317(19) Uani 1 1 d . . .
H3A H 0.5371 0.2755 0.7562 0.038 Uiso 1 1 calc R . .
C4 C 0.4883(3) 0.1860(3) 0.7858(4) 0.038(2) Uani 1 1 d . . .
H4A H 0.4724 0.2074 0.7802 0.045 Uiso 1 1 calc R . .
C5 C 0.4643(3) 0.1413(3) 0.7392(3) 0.0309(18) Uani 1 1 d . . .
H5A H 0.4817 0.1211 0.7429 0.037 Uiso 1 1 calc R . .
C6 C 0.5058(3) 0.1628(3) 0.6435(4) 0.037(2) Uani 1 1 d . . .
H6A H 0.5246 0.1483 0.6594 0.044 Uiso 1 1 calc R . .
C7 C 0.5177(3) 0.1854(3) 0.5817(4) 0.0325(19) Uani 1 1 d . . .
C8 C 0.4996(3) 0.2164(3) 0.5625(4) 0.037(2) Uani 1 1 d . . .
H8A H 0.4802 0.2236 0.5907 0.044 Uiso 1 1 calc R . .
C9 C 0.5090(3) 0.2377(3) 0.5030(4) 0.038(2) Uani 1 1 d . . .
C10 C 0.5371(3) 0.2249(3) 0.4616(4) 0.040(2) Uani 1 1 d . . .
H10A H 0.5433 0.2381 0.4206 0.048 Uiso 1 1 calc R . .
C11 C 0.5556(3) 0.1938(3) 0.4791(4) 0.036(2) Uani 1 1 d . . .
C12 C 0.5467(3) 0.1745(3) 0.5401(4) 0.039(2) Uani 1 1 d . . .
H12A H 0.5602 0.1540 0.5532 0.047 Uiso 1 1 calc R . .
C13 C 0.5840(3) 0.1819(3) 0.4357(4) 0.035(2) Uani 1 1 d . . .
H13A H 0.5899 0.1963 0.3953 0.042 Uiso 1 1 calc R . .
C14 C 0.6255(3) 0.1400(3) 0.3993(3) 0.035(2) Uani 1 1 d . . .
H14A H 0.6291 0.1608 0.3619 0.042 Uiso 1 1 calc R . .
C15 C 0.6776(3) 0.1511(3) 0.4201(4) 0.039(2) Uani 1 1 d . . .
H15A H 0.6738 0.1327 0.4599 0.046 Uiso 1 1 calc R . .
C16 C 0.7282(3) 0.2182(3) 0.4856(4) 0.0347(19) Uani 1 1 d . . .
H16 H 0.7198 0.1930 0.5163 0.042 Uiso 1 1 calc R . .
C17 C 0.4826(3) 0.1693(3) 0.8514(4) 0.043(2) Uani 1 1 d . . .
C18 C 0.5045(4) 0.1414(5) 0.8737(5) 0.074(3) Uani 1 1 d . . .
H18A H 0.5218 0.1321 0.8448 0.089 Uiso 1 1 calc R . .
C19 C 0.5027(4) 0.1270(5) 0.9331(6) 0.074(3) Uani 1 1 d . . .
H19A H 0.5144 0.1046 0.9447 0.089 Uiso 1 1 calc R . .
C20 C 0.4847(4) 0.1444(5) 0.9735(5) 0.069(3) Uani 1 1 d . . .
C21 C 0.4626(4) 0.1742(4) 0.9592(5) 0.069(3) Uani 1 1 d . . .
H21A H 0.4500 0.1869 0.9904 0.083 Uiso 1 1 calc R . .
C22 C 0.4605(4) 0.1844(3) 0.8939(4) 0.052(3) Uani 1 1 d . . .
H22A H 0.4435 0.2016 0.8810 0.063 Uiso 1 1 calc R . .
C23 C 0.4094(3) 0.1080(3) 0.7521(3) 0.0318(19) Uani 1 1 d . . .
C24 C 0.3918(4) 0.0582(3) 0.7705(5) 0.055(3) Uani 1 1 d . . .
H24A H 0.4145 0.0458 0.7753 0.065 Uiso 1 1 calc R . .
C25 C 0.3389(4) 0.0258(4) 0.7823(5) 0.054(3) Uani 1 1 d . . .
H25A H 0.3260 -0.0082 0.7948 0.065 Uiso 1 1 calc R . .
C26 C 0.3087(4) 0.0445(5) 0.7754(4) 0.064(3) Uani 1 1 d . . .
C27 C 0.3248(3) 0.0947(4) 0.7569(4) 0.052(3) Uani 1 1 d . . .
H27A H 0.3020 0.1072 0.7531 0.062 Uiso 1 1 calc R . .
C28 C 0.3749(3) 0.1239(3) 0.7447(4) 0.045(2) Uani 1 1 d . . .
H28A H 0.3868 0.1573 0.7303 0.054 Uiso 1 1 calc R . .
C29 C 0.5919(3) 0.0844(3) 0.3834(4) 0.037(2) Uani 1 1 d . . .
C30 C 0.5775(3) 0.0696(3) 0.3220(4) 0.039(2) Uani 1 1 d . . .
H30A H 0.5889 0.0942 0.2900 0.046 Uiso 1 1 calc R . .
C31 C 0.5472(4) 0.0198(4) 0.3077(5) 0.053(3) Uani 1 1 d . . .
H31A H 0.5383 0.0097 0.2657 0.064 Uiso 1 1 calc R . .
C32 C 0.5296(4) -0.0155(3) 0.3537(6) 0.060(3) Uani 1 1 d . . .
C33 C 0.5424(4) -0.0036(4) 0.4145(6) 0.061(3) Uani 1 1 d . . .
H33A H 0.5301 -0.0289 0.4457 0.073 Uiso 1 1 calc R . .
C34 C 0.5752(3) 0.0485(4) 0.4294(4) 0.048(2) Uani 1 1 d . . .
H34A H 0.5854 0.0583 0.4711 0.058 Uiso 1 1 calc R . .
C35 C 0.7034(3) 0.1338(3) 0.3729(4) 0.041(2) Uani 1 1 d . . .
C36 C 0.7159(3) 0.1558(3) 0.3153(4) 0.044(2) Uani 1 1 d . . .
H36A H 0.7057 0.1794 0.3037 0.053 Uiso 1 1 calc R . .
C37 C 0.7437(3) 0.1442(4) 0.2733(4) 0.051(2) Uani 1 1 d . . .
H37A H 0.7518 0.1592 0.2333 0.061 Uiso 1 1 calc R . .
C38 C 0.7583(5) 0.1118(4) 0.2907(5) 0.070(3) Uani 1 1 d . . .
C39 C 0.7456(5) 0.0878(4) 0.3466(6) 0.079(4) Uani 1 1 d . . .
H39A H 0.7559 0.0643 0.3578 0.094 Uiso 1 1 calc R . .
C40 C 0.7166(4) 0.0992(4) 0.3872(5) 0.061(3) Uani 1 1 d . . .
H40A H 0.7061 0.0820 0.4258 0.074 Uiso 1 1 calc R . .
C41 C 0.6566(3) 0.3728(3) -0.0901(4) 0.040(2) Uani 1 1 d . . .
H41 H 0.6494 0.3996 -0.0890 0.049 Uiso 1 1 calc R . .
C42 C 0.6159(3) 0.3223(3) -0.0908(4) 0.036(2) Uani 1 1 d . . .
C43 C 0.5649(3) 0.3113(3) -0.0952(4) 0.038(2) Uani 1 1 d . . .
H43A H 0.5386 0.2794 -0.0815 0.046 Uiso 1 1 calc R . .
C44 C 0.5008(3) 0.3301(3) -0.1228(4) 0.040(2) Uani 1 1 d . . .
H44A H 0.4784 0.2949 -0.1076 0.048 Uiso 1 1 calc R . .
C45 C 0.4965(4) 0.3680(4) -0.0779(4) 0.046(2) Uani 1 1 d . . .
H45A H 0.5268 0.4023 -0.0827 0.056 Uiso 1 1 calc R . .
C46 C 0.5318(4) 0.3742(4) 0.0199(4) 0.048(2) Uani 1 1 d . . .
H46A H 0.5580 0.4059 0.0054 0.058 Uiso 1 1 calc R . .
C47 C 0.5358(4) 0.3579(4) 0.0826(4) 0.050(2) Uani 1 1 d . . .
C48 C 0.5667(3) 0.3943(3) 0.1256(4) 0.046(2) Uani 1 1 d . . .
H48A H 0.5844 0.4290 0.1147 0.055 Uiso 1 1 calc R . .
C49 C 0.5716(3) 0.3785(3) 0.1865(4) 0.040(2) Uani 1 1 d . . .
C50 C 0.5474(3) 0.3290(3) 0.1998(4) 0.040(2) Uani 1 1 d . . .
H50A H 0.5521 0.3188 0.2396 0.047 Uiso 1 1 calc R . .
C51 C 0.5160(3) 0.2921(3) 0.1582(4) 0.039(2) Uani 1 1 d . . .
C52 C 0.5097(3) 0.3068(3) 0.0993(4) 0.041(2) Uani 1 1 d . . .
H52A H 0.4877 0.2821 0.0704 0.050 Uiso 1 1 calc R . .
C53 C 0.4895(3) 0.2373(3) 0.1749(4) 0.042(2) Uani 1 1 d . . .
H53A H 0.4714 0.2133 0.1433 0.051 Uiso 1 1 calc R . .
C54 C 0.4625(3) 0.1666(3) 0.2406(4) 0.041(2) Uani 1 1 d . . .
H54A H 0.4510 0.1482 0.2003 0.049 Uiso 1 1 calc R . .
C55 C 0.5005(3) 0.1536(3) 0.2710(4) 0.039(2) Uani 1 1 d . . .
H55A H 0.5195 0.1792 0.3039 0.047 Uiso 1 1 calc R . .
C56 C 0.5832(3) 0.1871(3) 0.2313(4) 0.036(2) Uani 1 1 d . . .
H56 H 0.5940 0.2068 0.2681 0.043 Uiso 1 1 calc R . .
C57 C 0.4897(3) 0.3333(4) -0.1895(4) 0.044(2) Uani 1 1 d . . .
C58 C 0.4461(4) 0.2940(4) -0.2169(4) 0.050(2) Uani 1 1 d . . .
H58A H 0.4222 0.2669 -0.1920 0.060 Uiso 1 1 calc R . .
C59 C 0.4375(4) 0.2946(4) -0.2826(5) 0.060(3) Uani 1 1 d . . .
H59A H 0.4079 0.2685 -0.3016 0.071 Uiso 1 1 calc R . .
C60 C 0.4729(4) 0.3336(4) -0.3163(4) 0.052(3) Uani 1 1 d . . .
C61 C 0.5155(4) 0.3731(4) -0.2895(5) 0.051(2) Uani 1 1 d . . .
H61A H 0.5396 0.4003 -0.3140 0.061 Uiso 1 1 calc R . .
C62 C 0.5218(4) 0.3717(4) -0.2288(4) 0.048(2) Uani 1 1 d . . .
H62A H 0.5507 0.3995 -0.2108 0.058 Uiso 1 1 calc R . .
C63 C 0.4494(4) 0.3709(4) -0.0898(4) 0.042(2) Uani 1 1 d . . .
C64 C 0.4023(4) 0.3316(4) -0.0769(4) 0.050(2) Uani 1 1 d . . .
H64A H 0.3983 0.3007 -0.0614 0.060 Uiso 1 1 calc R . .
C65 C 0.3607(4) 0.3369(5) -0.0862(5) 0.070(3) Uani 1 1 d . . .
H65A H 0.3277 0.3100 -0.0772 0.083 Uiso 1 1 calc R . .
C66 C 0.3680(5) 0.3821(5) -0.1089(5) 0.065(3) Uani 1 1 d . . .
C67 C 0.4120(5) 0.4199(5) -0.1228(6) 0.074(3) Uani 1 1 d . . .
H67A H 0.4152 0.4502 -0.1390 0.089 Uiso 1 1 calc R . .
C68 C 0.4563(5) 0.4151(4) -0.1132(5) 0.071(3) Uani 1 1 d . . .
H68A H 0.4890 0.4420 -0.1229 0.085 Uiso 1 1 calc R . .
C69 C 0.4172(3) 0.1528(3) 0.2803(4) 0.042(2) Uani 1 1 d . . .
C70 C 0.4211(3) 0.1703(4) 0.3372(5) 0.051(3) Uani 1 1 d . . .
H70A H 0.4537 0.1924 0.3535 0.061 Uiso 1 1 calc R . .
C71 C 0.3784(5) 0.1574(4) 0.3750(5) 0.064(3) Uani 1 1 d . . .
H71A H 0.3822 0.1697 0.4162 0.076 Uiso 1 1 calc R . .
C72 C 0.3324(5) 0.1273(4) 0.3509(8) 0.078(4) Uani 1 1 d . . .
C73 C 0.3272(4) 0.1083(5) 0.2898(7) 0.084(4) Uani 1 1 d . . .
H73A H 0.2948 0.0864 0.2727 0.100 Uiso 1 1 calc R . .
C74 C 0.3692(4) 0.1221(4) 0.2568(6) 0.071(3) Uani 1 1 d . . .
H74A H 0.3659 0.1103 0.2154 0.085 Uiso 1 1 calc R . .
C75 C 0.4750(3) 0.1003(3) 0.3012(4) 0.038(2) Uani 1 1 d . . .
C76 C 0.4528(3) 0.0590(4) 0.2624(5) 0.049(2) Uani 1 1 d . . .
H76A H 0.4540 0.0633 0.2187 0.058 Uiso 1 1 calc R . .
C77 C 0.4284(4) 0.0109(4) 0.2885(5) 0.059(3) Uani 1 1 d . . .
H77A H 0.4128 -0.0183 0.2629 0.071 Uiso 1 1 calc R . .
C78 C 0.4275(4) 0.0064(4) 0.3522(5) 0.061(3) Uani 1 1 d . . .
C79 C 0.4512(4) 0.0484(3) 0.3911(5) 0.051(2) Uani 1 1 d . . .
H79A H 0.4520 0.0447 0.4348 0.062 Uiso 1 1 calc R . .
C80 C 0.4738(3) 0.0962(3) 0.3636(4) 0.046(2) Uani 1 1 d . . .
H80A H 0.4883 0.1257 0.3888 0.055 Uiso 1 1 calc R . .
Cl1 Cl 0.36351(11) 0.35269(12) 0.07968(13) 0.0722(8) Uani 1 1 d . . .
Cl2 Cl 0.43104(13) 0.34790(15) 0.16836(14) 0.0878(10) Uani 1 1 d . . .
Cl3 Cl 0.46665(13) 0.43331(12) 0.0863(2) 0.1121(14) Uani 1 1 d . . .
Cl4 Cl 0.40437(13) 0.09788(13) 0.51034(14) 0.0929(11) Uani 1 1 d . . .
Cl5 Cl 0.33195(12) 0.03958(12) 0.60536(13) 0.0804(9) Uani 1 1 d . . .
Cl6 Cl 0.34988(15) 0.13897(17) 0.5715(2) 0.1153(14) Uani 1 1 d . . .
Cl7 Cl 0.6667 0.3333 0.23999(19) 0.0667(12) Uani 0.33 1 d P A .
Cl8 Cl 0.60795(16) 0.31870(16) 0.35128(19) 0.0717(11) Uani 0.67 1 d P A 1
O1 O 0.5510(6) 0.2814(6) 0.3345(8) 0.043(4) Uiso 0.33 1 d P B 2
Cl9 Cl 0.60959(13) 0.28128(14) 0.08320(15) 0.0919(10) Uani 1 1 d . . .
Cl10 Cl 0.66376(14) 0.27731(14) 0.5752(2) 0.1102(13) Uani 1 1 d . . .
C81 C 0.4251(4) 0.3686(4) 0.0945(6) 0.073(3) Uani 1 1 d . . .
H81 H 0.4348 0.3509 0.0633 0.088 Uiso 1 1 calc R . .
C82 C 0.3750(4) 0.0990(4) 0.5808(5) 0.068(3) Uani 1 1 d . . .
H82 H 0.4020 0.1144 0.6132 0.082 Uiso 1 1 calc R . .
C83 C 0.6667 0.3333 0.3245(8) 0.055(4) Uani 1 3 d S . .
C84 C 0.6667 0.3333 0.0581(8) 0.070(5) Uani 1 3 d S . .
H84 H 0.6667 0.3333 0.0117 0.084 Uiso 1 3 calc SR . .
C85 C 0.6667 0.3333 0.5958(9) 0.071(5) Uani 1 3 d S . .
H85 H 0.6667 0.3333 0.6422 0.085 Uiso 1 3 calc SR . .

loop_
_atom_site_aniso_label
_atom_site_aniso_U_11
_atom_site_aniso_U_22
_atom_site_aniso_U_33
_atom_site_aniso_U_23
_atom_site_aniso_U_13
_atom_site_aniso_U_12
N1 0.028(4) 0.032(4) 0.030(4) 0.001(3) 0.003(3) 0.011(3)
N2 0.033(4) 0.031(4) 0.028(4) 0.002(3) 0.001(3) 0.015(3)
N3 0.041(4) 0.038(4) 0.029(4) -0.002(3) 0.008(3) 0.020(4)
N4 0.041(4) 0.033(4) 0.038(4) 0.005(3) 0.012(3) 0.020(4)
N5 0.055(5) 0.051(5) 0.036(4) 0.001(4) 0.001(3) 0.030(4)
N6 0.039(4) 0.040(4) 0.037(4) 0.004(3) -0.004(4) 0.017(4)
N7 0.039(4) 0.041(4) 0.040(4) 0.007(3) 0.000(3) 0.022(4)
N8 0.052(5) 0.040(4) 0.042(4) 0.007(3) 0.005(4) 0.025(4)
F1 0.076(5) 0.174(8) 0.051(4) 0.015(4) -0.001(3) 0.021(5)
F2 0.035(3) 0.070(4) 0.069(4) -0.011(3) 0.011(3) -0.005(3)
F3 0.078(4) 0.046(4) 0.122(6) -0.015(4) 0.009(4) 0.018(3)
F4 0.110(6) 0.076(5) 0.127(6) -0.007(4) 0.058(5) 0.046(4)
F5 0.095(5) 0.120(6) 0.044(3) -0.009(3) -0.011(3) 0.054(4)
F6 0.091(5) 0.145(7) 0.134(7) -0.006(5) -0.019(5) 0.087(5)
F7 0.052(4) 0.075(4) 0.168(7) 0.034(5) 0.058(4) 0.028(3)
F8 0.089(5) 0.040(3) 0.094(5) 0.015(3) 0.023(4) 0.020(3)
C1 0.033(5) 0.029(4) 0.034(5) 0.001(4) 0.001(4) 0.016(4)
C2 0.031(5) 0.037(5) 0.026(4) -0.003(4) -0.002(4) 0.017(4)
C3 0.033(5) 0.032(5) 0.030(4) -0.006(4) -0.001(4) 0.015(4)
C4 0.040(5) 0.036(5) 0.042(5) 0.004(4) 0.002(4) 0.022(4)
C5 0.031(5) 0.028(4) 0.030(4) 0.002(4) 0.000(4) 0.013(4)
C6 0.030(5) 0.033(5) 0.041(5) 0.002(4) 0.003(4) 0.011(4)
C7 0.030(4) 0.032(5) 0.032(4) -0.003(4) 0.008(4) 0.014(4)
C8 0.027(4) 0.037(5) 0.040(5) -0.004(4) 0.002(4) 0.011(4)
C9 0.036(5) 0.036(5) 0.037(5) -0.009(4) 0.000(4) 0.014(4)
C10 0.032(5) 0.048(5) 0.037(5) 0.002(4) 0.012(4) 0.018(4)
C11 0.039(5) 0.028(4) 0.044(5) 0.003(4) 0.004(4) 0.020(4)
C12 0.042(5) 0.038(5) 0.038(5) -0.005(4) -0.002(4) 0.021(4)
C13 0.036(5) 0.041(5) 0.026(4) -0.003(4) 0.005(4) 0.017(4)
C14 0.047(5) 0.036(5) 0.025(4) 0.005(4) 0.001(4) 0.024(4)
C15 0.050(5) 0.046(5) 0.028(4) 0.006(4) 0.002(4) 0.030(5)
C16 0.039(5) 0.038(5) 0.029(5) 0.008(4) 0.003(4) 0.020(4)
C17 0.032(5) 0.039(5) 0.035(5) -0.001(4) 0.005(4) 0.000(4)
C18 0.058(7) 0.120(10) 0.052(7) 0.036(7) 0.016(5) 0.051(7)
C19 0.055(7) 0.117(10) 0.055(7) 0.008(7) 0.001(6) 0.046(7)
C20 0.061(7) 0.087(9) 0.032(6) 0.006(6) -0.008(5) 0.016(7)
C21 0.062(7) 0.055(7) 0.050(7) -0.020(5) 0.019(5) -0.001(6)
C22 0.053(6) 0.036(5) 0.050(6) -0.005(4) 0.015(5) 0.009(5)
C23 0.033(5) 0.025(4) 0.028(4) -0.008(4) 0.000(4) 0.007(4)
C24 0.056(6) 0.041(6) 0.060(6) 0.009(5) 0.003(5) 0.019(5)
C25 0.047(6) 0.040(6) 0.064(7) 0.012(5) 0.004(5) 0.014(5)
C26 0.040(6) 0.071(8) 0.043(6) -0.009(5) 0.009(5) -0.001(6)
C27 0.035(6) 0.055(7) 0.054(6) -0.015(5) 0.004(5) 0.013(5)
C28 0.039(6) 0.039(5) 0.049(6) 0.006(4) 0.011(4) 0.014(5)
C29 0.041(5) 0.036(5) 0.041(5) 0.005(4) 0.008(4) 0.025(4)
C30 0.035(5) 0.033(5) 0.043(5) 0.001(4) 0.007(4) 0.013(4)
C31 0.053(6) 0.049(7) 0.063(6) -0.020(6) -0.001(5) 0.030(5)
C32 0.045(6) 0.025(6) 0.101(9) -0.020(6) -0.004(6) 0.012(5)
C33 0.047(6) 0.056(7) 0.090(8) 0.022(6) 0.011(6) 0.034(6)
C34 0.048(6) 0.044(6) 0.051(6) 0.009(5) -0.001(5) 0.022(5)
C35 0.038(5) 0.049(6) 0.036(5) -0.005(4) 0.004(4) 0.022(4)
C36 0.042(5) 0.047(6) 0.044(6) -0.010(5) 0.000(4) 0.022(5)
C37 0.046(6) 0.052(6) 0.044(5) -0.006(5) 0.003(4) 0.017(5)
C38 0.087(8) 0.062(7) 0.070(8) -0.006(6) 0.037(6) 0.044(7)
C39 0.101(9) 0.051(7) 0.105(10) 0.014(7) 0.027(8) 0.054(7)
C40 0.078(8) 0.051(6) 0.064(7) 0.014(5) 0.019(6) 0.039(6)
C41 0.044(6) 0.043(5) 0.040(5) 0.008(4) 0.005(4) 0.026(5)
C42 0.027(5) 0.038(5) 0.042(5) -0.002(4) -0.003(4) 0.015(4)
C43 0.041(5) 0.031(5) 0.045(5) -0.001(4) 0.002(4) 0.020(4)
C44 0.039(5) 0.037(5) 0.042(5) -0.003(4) -0.008(4) 0.018(4)
C45 0.052(6) 0.056(6) 0.041(5) -0.003(5) 0.002(4) 0.034(5)
C46 0.050(6) 0.043(5) 0.052(6) -0.001(5) -0.011(5) 0.024(5)
C47 0.053(6) 0.058(7) 0.040(5) 0.012(5) 0.006(5) 0.028(5)
C48 0.052(6) 0.037(5) 0.041(5) 0.000(4) -0.009(5) 0.016(4)
C49 0.041(5) 0.037(5) 0.038(5) -0.003(4) 0.002(4) 0.015(4)
C50 0.040(5) 0.041(5) 0.034(5) 0.005(4) 0.002(4) 0.017(4)
C51 0.038(5) 0.041(5) 0.038(5) -0.001(4) -0.002(4) 0.021(4)
C52 0.038(5) 0.031(5) 0.049(6) -0.002(4) -0.001(4) 0.013(4)
C53 0.038(5) 0.043(5) 0.041(5) -0.004(4) 0.000(4) 0.017(4)
C54 0.035(5) 0.029(5) 0.050(5) -0.006(4) -0.012(4) 0.010(4)
C55 0.034(5) 0.041(5) 0.040(5) 0.003(4) 0.008(4) 0.017(4)
C56 0.033(5) 0.036(5) 0.034(5) -0.001(4) -0.002(4) 0.015(4)
C57 0.041(5) 0.056(6) 0.050(6) -0.003(5) -0.003(5) 0.034(5)
C58 0.045(6) 0.065(7) 0.036(5) -0.008(5) -0.004(4) 0.025(5)
C59 0.043(6) 0.063(7) 0.072(7) -0.014(6) -0.017(5) 0.025(6)
C60 0.070(7) 0.070(7) 0.025(5) 0.000(5) -0.008(5) 0.041(7)
C61 0.049(6) 0.066(7) 0.053(6) 0.011(5) 0.000(5) 0.040(5)
C62 0.057(6) 0.049(6) 0.049(6) 0.004(5) 0.007(5) 0.035(5)
C63 0.053(6) 0.055(6) 0.036(5) 0.004(4) -0.004(4) 0.040(5)
C64 0.042(6) 0.064(6) 0.046(5) -0.002(5) -0.010(5) 0.028(5)
C65 0.050(7) 0.114(11) 0.045(6) -0.008(6) -0.002(5) 0.041(7)
C66 0.056(8) 0.093(9) 0.067(7) -0.003(7) -0.011(6) 0.053(7)
C67 0.067(8) 0.075(8) 0.109(10) 0.004(7) -0.017(7) 0.057(8)
C68 0.070(7) 0.062(7) 0.086(8) -0.004(6) -0.020(6) 0.037(6)
C69 0.043(6) 0.033(5) 0.047(6) 0.003(4) 0.004(4) 0.017(4)
C70 0.038(5) 0.045(6) 0.071(7) 0.012(5) 0.007(5) 0.021(5)
C71 0.072(8) 0.062(7) 0.066(7) 0.019(6) 0.029(6) 0.040(7)
C72 0.051(8) 0.043(6) 0.141(12) 0.024(8) 0.037(8) 0.025(6)
C73 0.041(7) 0.070(8) 0.134(12) -0.025(8) 0.002(7) 0.023(6)
C74 0.042(7) 0.051(6) 0.121(10) -0.011(6) 0.000(7) 0.024(5)
C75 0.028(5) 0.040(5) 0.047(6) -0.003(4) -0.005(4) 0.018(4)
C76 0.051(6) 0.046(6) 0.058(6) 0.004(5) -0.001(5) 0.031(5)
C77 0.053(6) 0.054(7) 0.064(7) -0.013(6) -0.009(5) 0.022(5)
C78 0.056(6) 0.048(7) 0.079(8) 0.028(6) 0.028(6) 0.027(5)
C79 0.063(6) 0.038(6) 0.052(6) 0.004(5) 0.010(5) 0.024(5)
C80 0.040(5) 0.043(6) 0.050(6) -0.006(4) -0.002(4) 0.017(4)
Cl1 0.0674(18) 0.089(2) 0.0601(16) 0.0007(15) -0.0007(13) 0.0389(16)
Cl2 0.095(2) 0.138(3) 0.0600(17) 0.0052(18) 0.0002(16) 0.080(2)
Cl3 0.070(2) 0.0564(19) 0.204(4) 0.003(2) 0.009(2) 0.0275(17)
Cl4 0.082(2) 0.081(2) 0.0674(19) -0.0128(16) -0.0008(16) 0.0043(17)
Cl5 0.085(2) 0.0763(19) 0.0579(16) 0.0032(15) -0.0028(15) 0.0241(17)
Cl6 0.093(3) 0.123(3) 0.147(3) 0.041(3) 0.005(2) 0.067(2)
Cl7 0.078(2) 0.078(2) 0.044(2) 0.000 0.000 0.0391(10)
Cl8 0.074(3) 0.071(3) 0.065(3) 0.021(2) 0.011(2) 0.032(2)
Cl9 0.091(2) 0.092(2) 0.083(2) 0.0267(18) 0.0263(18) 0.039(2)
Cl10 0.091(2) 0.083(2) 0.157(4) -0.049(2) -0.003(2) 0.045(2)
C81 0.073(8) 0.069(7) 0.076(8) 0.000(6) 0.008(6) 0.035(6)
C82 0.062(7) 0.078(8) 0.067(7) -0.006(6) -0.021(6) 0.036(6)
C83 0.057(6) 0.057(6) 0.053(10) 0.000 0.000 0.028(3)
C84 0.084(9) 0.084(9) 0.043(10) 0.000 0.000 0.042(4)
C85 0.075(8) 0.075(8) 0.063(12) 0.000 0.000 0.037(4)

loop_
_atom_type_symbol
_atom_type_description
_atom_type_scat_dispersion_real
_atom_type_scat_dispersion_imag
_atom_type_scat_source
C C 0.0033 0.0016 'International Tables Vol C Tables 4.2.6.8 and 6.1.1.4'
H H 0.0000 0.0000 'International Tables Vol C Tables 4.2.6.8 and 6.1.1.4'
N N 0.0061 0.0033 'International Tables Vol C Tables 4.2.6.8 and 6.1.1.4'
Cl Cl 0.1484 0.1585 'International Tables Vol C Tables 4.2.6.8 and 6.1.1.4'
F F 0.0171 0.0103 'International Tables Vol C Tables 4.2.6.8 and 6.1.1.4'
O O 0.0106 0.0060 'International Tables Vol C Tables 4.2.6.8 and 6.1.1.4'

loop_
_geom_angle_atom_site_label_1
_geom_angle_atom_site_label_2
_geom_angle_atom_site_label_3
_geom_angle
_geom_angle_site_symmetry_1
_geom_angle_site_symmetry_3
C3 N1 C4 117.0(7) . .
C6 N2 C5 118.5(7) . .
C13 N3 C14 118.4(7) . .
C16 N4 C15 118.2(7) . .
C43 N5 C44 120.8(8) . .
C46 N6 C45 118.2(8) . .
C53 N7 C54 119.8(7) . .
C56 N8 C55 120.1(7) . .
C2 C1 C2 121.1(8) 2_655 .
C2 C1 H1 119.5 2_655 .
C2 C1 H1 119.5 . .
C1 C2 C1 118.9(8) 3_665 .
C1 C2 C3 119.5(7) 3_665 .
C1 C2 C3 121.3(7) . .
N1 C3 C2 122.2(7) . .
N1 C3 H3A 118.9 . .
C2 C3 H3A 118.9 . .
N1 C4 C17 108.4(7) . .
N1 C4 C5 108.1(6) . .
C17 C4 C5 113.0(7) . .
N1 C4 H4A 109.1 . .
C17 C4 H4A 109.1 . .
C5 C4 H4A 109.1 . .
N2 C5 C23 110.1(6) . .
N2 C5 C4 108.3(6) . .
C23 C5 C4 111.0(6) . .
N2 C5 H5A 109.1 . .
C23 C5 H5A 109.1 . .
C4 C5 H5A 109.1 . .
N2 C6 C7 122.4(8) . .
N2 C6 H6A 118.8 . .
C7 C6 H6A 118.8 . .
C8 C7 C12 119.1(7) . .
C8 C7 C6 120.4(7) . .
C12 C7 C6 120.5(7) . .
C7 C8 C9 122.3(8) . .
C7 C8 H8A 118.8 . .
C9 C8 H8A 118.8 . .
C8 C9 C10 117.1(8) . .
C8 C9 C16 120.2(7) . 3_665
C10 C9 C16 122.7(8) . 3_665
C11 C10 C9 122.1(8) . .
C11 C10 H10A 119.0 . .
C9 C10 H10A 119.0 . .
C10 C11 C12 118.9(7) . .
C10 C11 C13 120.3(7) . .
C12 C11 C13 120.8(7) . .
C11 C12 C7 120.4(8) . .
C11 C12 H12A 119.8 . .
C7 C12 H12A 119.8 . .
N3 C13 C11 123.6(7) . .
N3 C13 H13A 118.2 . .
C11 C13 H13A 118.2 . .
N3 C14 C15 109.7(6) . .
N3 C14 C29 108.6(7) . .
C15 C14 C29 111.3(7) . .
N3 C14 H14A 109.1 . .
C15 C14 H14A 109.1 . .
C29 C14 H14A 109.1 . .
N4 C15 C14 109.8(7) . .
N4 C15 C35 109.4(7) . .
C14 C15 C35 112.9(7) . .
N4 C15 H15A 108.2 . .
C14 C15 H15A 108.2 . .
C35 C15 H15A 108.2 . .
N4 C16 C9 123.9(7) . 2_655
N4 C16 H16 118.0 . .
C9 C16 H16 118.0 2_655 .
C22 C17 C18 116.6(9) . .
C22 C17 C4 121.5(9) . .
C18 C17 C4 121.6(8) . .
C19 C18 C17 124.7(11) . .
C19 C18 H18A 117.6 . .
C17 C18 H18A 117.6 . .
C20 C19 C18 117.7(12) . .
C20 C19 H19A 121.2 . .
C18 C19 H19A 121.2 . .
C19 C20 F1 121.4(13) . .
C19 C20 C21 124.4(10) . .
F1 C20 C21 114.1(12) . .
C20 C21 C22 115.9(9) . .
C20 C21 H21A 122.0 . .
C22 C21 H21A 122.0 . .
C17 C22 C21 120.2(10) . .
C17 C22 H22A 119.9 . .
C21 C22 H22A 119.9 . .
C28 C23 C24 118.2(8) . .
C28 C23 C5 122.5(7) . .
C24 C23 C5 119.3(8) . .
C23 C24 C25 119.5(9) . .
C23 C24 H24A 120.3 . .
C25 C24 H24A 120.3 . .
C26 C25 C24 118.3(9) . .
C26 C25 H25A 120.9 . .
C24 C25 H25A 120.9 . .
C25 C26 F2 117.8(11) . .
C25 C26 C27 124.4(9) . .
F2 C26 C27 117.8(11) . .
C28 C27 C26 115.6(9) . .
C28 C27 H27A 122.2 . .
C26 C27 H27A 122.2 . .
C27 C28 C23 124.0(9) . .
C27 C28 H28A 118.0 . .
C23 C28 H28A 118.0 . .
C34 C29 C30 119.6(8) . .
C34 C29 C14 120.2(8) . .
C30 C29 C14 120.2(7) . .
C31 C30 C29 120.2(9) . .
C31 C30 H30A 119.9 . .
C29 C30 H30A 119.9 . .
C32 C31 C30 119.9(9) . .
C32 C31 H31A 120.0 . .
C30 C31 H31A 120.0 . .
F3 C32 C31 120.3(11) . .
F3 C32 C33 116.9(11) . .
C31 C32 C33 122.8(9) . .
C32 C33 C34 117.4(9) . .
C32 C33 H33A 121.3 . .
C34 C33 H33A 121.3 . .
C29 C34 C33 120.0(9) . .
C29 C34 H34A 120.0 . .
C33 C34 H34A 120.0 . .
C40 C35 C36 118.4(8) . .
C40 C35 C15 121.9(8) . .
C36 C35 C15 119.6(8) . .
C35 C36 C37 120.9(9) . .
C35 C36 H36A 119.6 . .
C37 C36 H36A 119.6 . .
C38 C37 C36 118.7(9) . .
C38 C37 H37A 120.7 . .
C36 C37 H37A 120.7 . .
C37 C38 C39 122.6(9) . .
C37 C38 F4 119.4(10) . .
C39 C38 F4 117.9(11) . .
C38 C39 C40 117.4(10) . .
C38 C39 H39A 121.3 . .
C40 C39 H39A 121.3 . .
C35 C40 C39 121.8(10) . .
C35 C40 H40A 119.1 . .
C39 C40 H40A 119.1 . .
C42 C41 C42 122.0(9) 3_665 .
C42 C41 H41 119.0 3_665 .
C42 C41 H41 119.0 . .
C41 C42 C41 118.0(9) 2_655 .
C41 C42 C43 120.7(8) 2_655 .
C41 C42 C43 121.3(8) . .
N5 C43 C42 121.9(8) . .
N5 C43 H43A 119.0 . .
C42 C43 H43A 119.0 . .
N5 C44 C57 108.8(7) . .
N5 C44 C45 103.7(7) . .
C57 C44 C45 116.1(7) . .
N5 C44 H44A 109.3 . .
C57 C44 H44A 109.3 . .
C45 C44 H44A 109.3 . .
N6 C45 C63 111.0(7) . .
N6 C45 C44 105.0(7) . .
C63 C45 C44 112.0(7) . .
N6 C45 H45A 109.6 . .
C63 C45 H45A 109.6 . .
C44 C45 H45A 109.6 . .
N6 C46 C47 122.8(9) . .
N6 C46 H46A 118.6 . .
C47 C46 H46A 118.6 . .
C48 C47 C52 120.1(8) . .
C48 C47 C46 118.7(9) . .
C52 C47 C46 121.3(9) . .
C47 C48 C49 119.0(8) . .
C47 C48 H48A 120.5 . .
C49 C48 H48A 120.5 . .
C50 C49 C48 118.9(8) . .
C50 C49 C56 122.3(8) . 3_665
C48 C49 C56 118.7(8) . 3_665
C49 C50 C51 123.2(8) . .
C49 C50 H50A 118.4 . .
C51 C50 H50A 118.4 . .
C50 C51 C52 118.7(8) . .
C50 C51 C53 121.6(8) . .
C52 C51 C53 119.7(8) . .
C51 C52 C47 120.0(8) . .
C51 C52 H52A 120.0 . .
C47 C52 H52A 120.0 . .
N7 C53 C51 123.2(8) . .
N7 C53 H53A 118.4 . .
C51 C53 H53A 118.4 . .
N7 C54 C69 110.0(7) . .
N7 C54 C55 107.4(6) . .
C69 C54 C55 113.2(7) . .
N7 C54 H54A 108.7 . .
C69 C54 H54A 108.7 . .
C55 C54 H54A 108.7 . .
N8 C55 C54 108.3(7) . .
N8 C55 C75 109.6(7) . .
C54 C55 C75 113.5(7) . .
N8 C55 H55A 108.4 . .
C54 C55 H55A 108.4 . .
C75 C55 H55A 108.4 . .
N8 C56 C49 123.7(8) . 2_655
N8 C56 H56 118.1 . .
C49 C56 H56 118.1 2_655 .
C62 C57 C58 116.0(8) . .
C62 C57 C44 124.0(8) . .
C58 C57 C44 119.9(8) . .
C57 C58 C59 120.1(9) . .
C57 C58 H58A 119.9 . .
C59 C58 H58A 119.9 . .
C60 C59 C58 117.9(9) . .
C60 C59 H59A 121.0 . .
C58 C59 H59A 121.0 . .
F5 C60 C59 116.6(9) . .
F5 C60 C61 121.1(9) . .
C59 C60 C61 122.3(9) . .
C62 C61 C60 118.2(10) . .
C62 C61 H61A 120.9 . .
C60 C61 H61A 120.9 . .
C61 C62 C57 125.4(10) . .
C61 C62 H62A 117.3 . .
C57 C62 H62A 117.3 . .
C68 C63 C64 121.4(9) . .
C68 C63 C45 116.4(9) . .
C64 C63 C45 122.2(8) . .
C63 C64 C65 119.9(10) . .
C63 C64 H64A 120.1 . .
C65 C64 H64A 120.1 . .
C66 C65 C64 118.4(11) . .
C66 C65 H65A 120.8 . .
C64 C65 H65A 120.8 . .
C67 C66 C65 123.5(10) . .
C67 C66 F6 120.3(11) . .
C65 C66 F6 116.1(11) . .
C66 C67 C68 118.9(11) . .
C66 C67 H67A 120.5 . .
C68 C67 H67A 120.5 . .
C63 C68 C67 117.9(11) . .
C63 C68 H68A 121.0 . .
C67 C68 H68A 121.0 . .
C70 C69 C74 117.8(9) . .
C70 C69 C54 122.2(8) . .
C74 C69 C54 120.0(9) . .
C69 C70 C71 122.5(10) . .
C69 C70 H70A 118.8 . .
C71 C70 H70A 118.8 . .
C72 C71 C70 118.2(11) . .
C72 C71 H71A 120.9 . .
C70 C71 H71A 120.9 . .
C71 C72 F7 120.8(14) . .
C71 C72 C73 120.3(10) . .
F7 C72 C73 118.9(12) . .
C74 C73 C72 118.2(12) . .
C74 C73 H73A 120.9 . .
C72 C73 H73A 120.9 . .
C73 C74 C69 123.0(12) . .
C73 C74 H74A 118.5 . .
C69 C74 H74A 118.5 . .
C80 C75 C76 122.7(8) . .
C80 C75 C55 119.4(8) . .
C76 C75 C55 117.9(8) . .
C75 C76 C77 118.8(9) . .
C75 C76 H76A 120.6 . .
C77 C76 H76A 120.6 . .
C78 C77 C76 118.7(9) . .
C78 C77 H77A 120.6 . .
C76 C77 H77A 120.6 . .
F8 C78 C77 121.1(10) . .
F8 C78 C79 116.6(9) . .
C77 C78 C79 122.1(9) . .
C78 C79 C80 117.7(9) . .
C78 C79 H79A 121.1 . .
C80 C79 H79A 121.1 . .
C75 C80 C79 119.8(9) . .
C75 C80 H80A 120.1 . .
C79 C80 H80A 120.1 . .
Cl1 C81 Cl3 112.1(7) . .
Cl1 C81 Cl2 111.3(6) . .
Cl3 C81 Cl2 110.6(7) . .
Cl1 C81 H81 107.5 . .
Cl3 C81 H81 107.5 . .
Cl2 C81 H81 107.5 . .
Cl5 C82 Cl6 113.8(6) . .
Cl5 C82 Cl4 111.8(6) . .
Cl6 C82 Cl4 108.6(6) . .
Cl5 C82 H82 107.4 . .
Cl6 C82 H82 107.4 . .
Cl4 C82 H82 107.4 . .
Cl8 C83 Cl8 109.3(5) 2_655 3_665
Cl8 C83 Cl8 109.3(5) 2_655 .
Cl8 C83 Cl8 109.3(5) 3_665 .
Cl8 C83 Cl7 109.6(5) 2_655 .
Cl8 C83 Cl7 109.6(5) 3_665 .
Cl8 C83 Cl7 109.6(5) . .
Cl9 C84 Cl9 111.0(5) . 2_655
Cl9 C84 Cl9 111.0(5) . 3_665
Cl9 C84 Cl9 111.0(5) 2_655 3_665
Cl9 C84 H84 107.9 . .
Cl9 C84 H84 107.9 2_655 .
Cl9 C84 H84 107.9 3_665 .
Cl10 C85 Cl10 113.6(5) . 2_655
Cl10 C85 Cl10 113.6(5) . 3_665
Cl10 C85 Cl10 113.6(5) 2_655 3_665
Cl10 C85 H85 104.9 . .
Cl10 C85 H85 104.9 2_655 .
Cl10 C85 H85 104.9 3_665 .

loop_
_geom_bond_atom_site_label_1
_geom_bond_atom_site_label_2
_geom_bond_distance
_geom_bond_site_symmetry_2
N1 C3 1.279(10) .
N1 C4 1.477(11) .
N2 C6 1.256(10) .
N2 C5 1.462(10) .
N3 C13 1.280(10) .
N3 C14 1.447(10) .
N4 C16 1.278(10) .
N4 C15 1.434(11) .
N5 C43 1.270(11) .
N5 C44 1.461(11) .
N6 C46 1.236(11) .
N6 C45 1.480(11) .
N7 C53 1.244(11) .
N7 C54 1.483(11) .
N8 C56 1.274(11) .
N8 C55 1.454(11) .
F1 C20 1.400(12) .
F2 C26 1.373(11) .
F3 C32 1.358(11) .
F4 C38 1.388(11) .
F5 C60 1.346(10) .
F6 C66 1.379(12) .
F7 C72 1.358(13) .
F8 C78 1.355(11) .
C1 C2 1.378(11) 2_655
C1 C2 1.409(11) .
C1 H1 0.9500 .
C2 C1 1.378(11) 3_665
C2 C3 1.479(11) .
C3 H3A 0.9500 .
C4 C17 1.484(12) .
C4 C5 1.553(11) .
C4 H4A 1.0000 .
C5 C23 1.490(11) .
C5 H5A 1.0000 .
C6 C7 1.461(11) .
C6 H6A 0.9500 .
C7 C8 1.380(11) .
C7 C12 1.411(11) .
C8 C9 1.401(12) .
C8 H8A 0.9500 .
C9 C10 1.425(11) .
C9 C16 1.474(12) 3_665
C10 C11 1.379(11) .
C10 H10A 0.9500 .
C11 C12 1.411(12) .
C11 C13 1.444(11) .
C12 H12A 0.9500 .
C13 H13A 0.9500 .
C14 C15 1.520(12) .
C14 C29 1.523(12) .
C14 H14A 1.0000 .
C15 C35 1.535(12) .
C15 H15A 1.0000 .
C16 C9 1.474(12) 2_655
C16 H16 0.9500 .
C17 C22 1.349(13) .
C17 C18 1.407(15) .
C18 C19 1.347(15) .
C18 H18A 0.9500 .
C19 C20 1.281(17) .
C19 H19A 0.9500 .
C20 C21 1.413(17) .
C21 C22 1.449(15) .
C21 H21A 0.9500 .
C22 H22A 0.9500 .
C23 C28 1.375(12) .
C23 C24 1.394(12) .
C24 C25 1.435(14) .
C24 H24A 0.9500 .
C25 C26 1.316(15) .
C25 H25A 0.9500 .
C26 C27 1.416(16) .
C27 C28 1.360(13) .
C27 H27A 0.9500 .
C28 H28A 0.9500 .
C29 C34 1.375(12) .
C29 C30 1.397(12) .
C30 C31 1.363(13) .
C30 H30A 0.9500 .
C31 C32 1.363(15) .
C31 H31A 0.9500 .
C32 C33 1.363(16) .
C33 C34 1.432(14) .
C33 H33A 0.9500 .
C34 H34A 0.9500 .
C35 C40 1.342(13) .
C35 C36 1.373(12) .
C36 C37 1.402(13) .
C36 H36A 0.9500 .
C37 C38 1.327(15) .
C37 H37A 0.9500 .
C38 C39 1.364(16) .
C39 C40 1.407(15) .
C39 H39A 0.9500 .
C40 H40A 0.9500 .
C41 C42 1.385(12) 3_665
C41 C42 1.418(12) .
C41 H41 0.9500 .
C42 C41 1.385(12) 2_655
C42 C43 1.426(12) .
C43 H43A 0.9500 .
C44 C57 1.493(12) .
C44 C45 1.565(12) .
C44 H44A 1.0000 .
C45 C63 1.506(13) .
C45 H45A 1.0000 .
C46 C47 1.467(13) .
C46 H46A 0.9500 .
C47 C48 1.393(13) .
C47 C52 1.402(13) .
C48 C49 1.430(12) .
C48 H48A 0.9500 .
C49 C50 1.344(12) .
C49 C56 1.457(12) 3_665
C50 C51 1.383(12) .
C50 H50A 0.9500 .
C51 C52 1.390(12) .
C51 C53 1.496(12) .
C52 H52A 0.9500 .
C53 H53A 0.9500 .
C54 C69 1.499(13) .
C54 C55 1.549(12) .
C54 H54A 1.0000 .
C55 C75 1.554(12) .
C55 H55A 1.0000 .
C56 C49 1.457(12) 2_655
C56 H56 0.9500 .
C57 C62 1.380(13) .
C57 C58 1.404(13) .
C58 C59 1.443(14) .
C58 H58A 0.9500 .
C59 C60 1.352(14) .
C59 H59A 0.9500 .
C60 C61 1.385(14) .
C61 C62 1.327(12) .
C61 H61A 0.9500 .
C62 H62A 0.9500 .
C63 C68 1.358(14) .
C63 C64 1.365(13) .
C64 C65 1.376(14) .
C64 H64A 0.9500 .
C65 C66 1.375(16) .
C65 H65A 0.9500 .
C66 C67 1.297(16) .
C67 C68 1.446(15) .
C67 H67A 0.9500 .
C68 H68A 0.9500 .
C69 C70 1.319(13) .
C69 C74 1.383(14) .
C70 C71 1.417(14) .
C70 H70A 0.9500 .
C71 C72 1.343(17) .
C71 H71A 0.9500 .
C72 C73 1.416(19) .
C73 C74 1.338(16) .
C73 H73A 0.9500 .
C74 H74A 0.9500 .
C75 C80 1.351(12) .
C75 C76 1.377(13) .
C76 C77 1.394(14) .
C76 H76A 0.9500 .
C77 C78 1.378(15) .
C77 H77A 0.9500 .
C78 C79 1.396(15) .
C79 C80 1.398(13) .
C79 H79A 0.9500 .
C80 H80A 0.9500 .
Cl1 C81 1.722(12) .
Cl2 C81 1.756(12) .
Cl3 C81 1.745(12) .
Cl4 C82 1.775(12) .
Cl5 C82 1.711(12) .
Cl6 C82 1.749(12) .
Cl7 C83 1.821(17) .
Cl8 C83 1.719(7) .
Cl9 C84 1.759(6) .
Cl10 C85 1.729(6) .
C81 H81 1.0000 .
C82 H82 1.0000 .
C83 Cl8 1.719(7) 2_655
C83 Cl8 1.719(7) 3_665
C84 Cl9 1.759(6) 2_655
C84 Cl9 1.759(6) 3_665
C84 H84 1.0000 .
C85 Cl10 1.729(6) 2_655
C85 Cl10 1.729(6) 3_665
C85 H85 1.0000 .
